data_1519180
loop_
_publ_author_name
'Blake, Alexander J.'
'Light, Mark E.'
'Hursthouse, Michael B.'

_publ_section_title
;
 C10H8Cl2N4
;
_journal_name_full 'Crystal Structure Report Archive'
_journal_page_first 1206
_journal_year 1997
_chemical_formula_moiety 'C10 H8 Cl2 N4'
_chemical_formula_sum 'C10 H8 Cl2 N4'
_chemical_formula_weight 255.10
_space_group_IT_number 61
_symmetry_cell_setting orthorhombic
_symmetry_space_group_name_Hall '-P 2ac 2ab'
_symmetry_space_group_name_H-M 'P b c a'
_atom_sites_solution_hydrogens geom
_atom_sites_solution_primary direct
_atom_sites_solution_secondary difmap
_cell_angle_alpha 90.00
_cell_angle_beta 90.00
_cell_angle_gamma 90.00
_cell_formula_units_Z 8
_cell_length_a 7.2300(10)
_cell_length_b 15.594(3)
_cell_length_c 19.618(4)
_cell_measurement_temperature 120(2)
_cell_volume 2211.8(7)
_computing_cell_refinement REFINE
_computing_data_collection 'MADNES (Pflugrath & Messerschmidt, 1989)'
_computing_data_reduction 'ABSURD (Karaulov, 1992)'
_computing_publication_material SHELXL97
_computing_structure_refinement 'SHELXL97 (Sheldrick, 2008)'
_computing_structure_solution 'SIR92 (Altomare, Cascarano, Giacovazzo & Guaglitardi, 1993)'
_diffrn_ambient_temperature 120(2)
_diffrn_measured_fraction_theta_full 0.873
_diffrn_measured_fraction_theta_max 0.873
_diffrn_measurement_device_type 'Delft instruments FAST area detector'
_diffrn_measurement_method 'Intensity measurements as described by Darr, Drake, Hursthouse & Malik (1993)'
_diffrn_radiation_monochromator graphite
_diffrn_radiation_source 'rotating anode generator'
_diffrn_radiation_type MoK\a
_diffrn_radiation_wavelength 0.71073
_diffrn_reflns_av_R_equivalents 0.0964
_diffrn_reflns_av_sigmaI/netI 0.1387
_diffrn_reflns_limit_h_max 5
_diffrn_reflns_limit_h_min -7
_diffrn_reflns_limit_k_max 17
_diffrn_reflns_limit_k_min -15
_diffrn_reflns_limit_l_max 21
_diffrn_reflns_limit_l_min -22
_diffrn_reflns_number 8212
_diffrn_reflns_theta_full 24.99
_diffrn_reflns_theta_max 24.99
_diffrn_reflns_theta_min 2.08
_exptl_absorpt_coefficient_mu 0.562
_exptl_absorpt_correction_type none
_exptl_crystal_colour unk
_exptl_crystal_density_diffrn 1.532
_exptl_crystal_density_method 'not measured'
_exptl_crystal_description unk
_exptl_crystal_F_000 1040
_exptl_crystal_size_max 0.20
_exptl_crystal_size_mid 0.20
_exptl_crystal_size_min 0.20
_refine_diff_density_max 0.377
_refine_diff_density_min -0.515
_refine_diff_density_rms 0.099
_refine_ls_extinction_method none
_refine_ls_goodness_of_fit_ref 0.903
_refine_ls_hydrogen_treatment mixed
_refine_ls_matrix_type full
_refine_ls_number_parameters 177
_refine_ls_number_reflns 1704
_refine_ls_number_restraints 0
_refine_ls_restrained_S_all 0.903
_refine_ls_R_factor_all 0.0815
_refine_ls_R_factor_gt 0.0443
_refine_ls_shift/su_max 0.000
_refine_ls_shift/su_mean 0.000
_refine_ls_structure_factor_coef Fsqd
_refine_ls_weighting_details 'calc w=1/[\s^2^(Fo^2^)+(0.0392P)^2^+0.0000P] where P=(Fo^2^+2Fc^2^)/3'
_refine_ls_weighting_scheme calc
_refine_ls_wR_factor_gt 0.1025
_refine_ls_wR_factor_ref 0.1083
_reflns_number_gt 1062
_reflns_number_total 1704
_reflns_threshold_expression >2\s(I)
_cod_data_source_file eCrystal-1206.cif
_cod_data_source_block s92
_cod_depositor_comments
;
Citation :
Blake, Alexander J. and Light, Mark E. and Hursthouse, Michael B. (1997) 
University of Southampton, Crystal Structure Report Archive. 
(doi:10.5258/ecrystals/1206)

More at:
http://ecrystals.chem.soton.ac.uk/1206/
;
_cod_original_sg_symbol_H-M Pbca
_cod_database_code 1519180

loop_
_symmetry_equiv_pos_as_xyz
'x, y, z'
'-x+1/2, -y, z+1/2'
'-x, y+1/2, -z+1/2'
'x+1/2, -y+1/2, -z'
'-x, -y, -z'
'x-1/2, y, -z-1/2'
'x, -y-1/2, z-1/2'
'-x-1/2, y-1/2, z'

loop_
_atom_site_label
_atom_site_type_symbol
_atom_site_fract_x
_atom_site_fract_y
_atom_site_fract_z
_atom_site_U_iso_or_equiv
_atom_site_adp_type
_atom_site_occupancy
_atom_site_symmetry_multiplicity
_atom_site_calc_flag
_atom_site_refinement_flags
_atom_site_disorder_assembly
_atom_site_disorder_group
Cl1 Cl 0.07872(15) 0.48712(7) 0.12607(6) 0.0268(3) Uani 1 1 d . . .
Cl2 Cl 0.16063(15) 0.84900(7) 0.01415(6) 0.0252(3) Uani 1 1 d . . .
N2 N 0.0386(4) 0.6512(2) 0.12282(17) 0.0190(8) Uani 1 1 d . . .
N4 N 0.1169(4) 0.9419(2) -0.09246(18) 0.0174(9) Uani 1 1 d . . .
N3 N 0.0358(4) 0.7940(2) -0.10818(17) 0.0170(9) Uani 1 1 d . . .
N1 N 0.0519(4) 0.7305(2) 0.09532(18) 0.0184(9) Uani 1 1 d . . .
C9 C 0.0692(5) 0.9584(3) -0.1566(2) 0.0194(11) Uani 1 1 d . . .
C1 C 0.0972(5) 0.5857(3) 0.0864(2) 0.0170(10) Uani 1 1 d . . .
C2 C 0.1719(5) 0.5910(3) 0.0215(2) 0.0163(10) Uani 1 1 d . . .
C8 C 0.0053(6) 0.8936(3) -0.1993(3) 0.0228(11) Uani 1 1 d . . .
C4 C 0.1271(5) 0.7395(3) 0.0342(2) 0.0146(10) Uani 1 1 d . . .
C5 C 0.0967(5) 0.8606(3) -0.0726(2) 0.0166(10) Uani 1 1 d . . .
C7 C -0.0109(5) 0.8119(3) -0.1733(2) 0.0191(11) Uani 1 1 d . . .
C3 C 0.1871(5) 0.6709(3) -0.0059(2) 0.0176(10) Uani 1 1 d . . .
C10 C -0.0804(8) 0.7378(3) -0.2142(3) 0.0275(12) Uani 1 1 d . . .
C11 C 0.0865(13) 1.0489(4) -0.1811(3) 0.0331(15) Uani 1 1 d . . .
H3 H -0.029(5) 0.906(2) -0.242(2) 0.014(11) Uiso 1 1 d . . .
H7 H 0.206(4) 0.541(2) -0.0008(18) 0.007(10) Uiso 1 1 d . . .
H6 H 0.241(5) 0.680(2) -0.048(2) 0.008(10) Uiso 1 1 d . . .
H5 H -0.193(6) 0.716(3) -0.194(2) 0.045(15) Uiso 1 1 d . . .
H4 H -0.086(6) 0.754(3) -0.256(2) 0.030(15) Uiso 1 1 d . . .
H2 H 0.166(7) 1.064(4) -0.173(3) 0.04(3) Uiso 1 1 d . . .
H1 H 0.003(7) 1.070(4) -0.169(3) 0.06(3) Uiso 1 1 d . . .
H8 H 0.003(7) 0.682(4) -0.211(3) 0.070(18) Uiso 1 1 d . . .

loop_
_atom_site_aniso_label
_atom_site_aniso_U_11
_atom_site_aniso_U_22
_atom_site_aniso_U_33
_atom_site_aniso_U_23
_atom_site_aniso_U_13
_atom_site_aniso_U_12
Cl1 0.0367(7) 0.0202(7) 0.0234(7) 0.0044(5) 0.0022(5) 0.0019(5)
Cl2 0.0315(7) 0.0225(7) 0.0214(7) -0.0005(5) -0.0047(5) -0.0042(5)
N2 0.022(2) 0.021(2) 0.014(2) 0.0003(19) -0.0004(16) 0.0009(15)
N4 0.018(2) 0.016(2) 0.018(2) 0.0012(17) 0.0027(15) -0.0012(15)
N3 0.016(2) 0.020(2) 0.015(2) -0.0013(17) 0.0005(15) -0.0007(15)
N1 0.019(2) 0.020(2) 0.016(2) -0.0003(17) -0.0031(16) 0.0013(16)
C9 0.017(3) 0.020(3) 0.020(3) 0.002(2) 0.0039(19) 0.0009(19)
C1 0.015(2) 0.019(3) 0.017(3) 0.004(2) -0.0034(18) 0.0005(18)
C2 0.013(2) 0.018(3) 0.018(3) -0.004(2) -0.0044(19) 0.0038(19)
C8 0.026(3) 0.023(3) 0.019(3) 0.004(2) -0.001(2) 0.000(2)
C4 0.014(2) 0.016(2) 0.015(3) 0.002(2) -0.0054(18) -0.0030(17)
C5 0.010(2) 0.026(3) 0.014(3) -0.001(2) 0.0028(17) 0.0008(18)
C7 0.011(2) 0.028(3) 0.019(3) -0.003(2) 0.0025(19) 0.0021(19)
C3 0.008(3) 0.029(3) 0.016(3) -0.001(2) -0.0016(18) 0.0004(18)
C10 0.036(3) 0.027(3) 0.019(3) -0.001(3) 0.000(2) -0.008(2)
C11 0.037(5) 0.022(3) 0.040(4) 0.006(3) 0.000(3) -0.002(3)

loop_
_atom_type_symbol
_atom_type_description
_atom_type_scat_dispersion_real
_atom_type_scat_dispersion_imag
_atom_type_scat_source
C C 0.0033 0.0016 'International Tables Vol C Tables 4.2.6.8 and 6.1.1.4'
H H 0.0000 0.0000 'International Tables Vol C Tables 4.2.6.8 and 6.1.1.4'
N N 0.0061 0.0033 'International Tables Vol C Tables 4.2.6.8 and 6.1.1.4'
S S 0.1246 0.1234 'International Tables Vol C Tables 4.2.6.8 and 6.1.1.4'
Cl Cl 0.1484 0.1585 'International Tables Vol C Tables 4.2.6.8 and 6.1.1.4'

loop_
_geom_angle_atom_site_label_1
_geom_angle_atom_site_label_2
_geom_angle_atom_site_label_3
_geom_angle
_geom_angle_site_symmetry_1
_geom_angle_site_symmetry_3
C4 Cl2 C5 106.04(19) . .
C1 N2 N1 118.0(3) . .
C9 N4 C5 115.6(4) . .
C5 N3 C7 114.8(4) . .
C4 N1 N2 119.2(3) . .
N4 C9 C8 121.0(4) . .
N4 C9 C11 117.7(4) . .
C8 C9 C11 121.3(5) . .
N2 C1 C2 125.3(4) . .
N2 C1 Cl1 114.9(3) . .
C2 C1 Cl1 119.8(3) . .
C3 C2 C1 116.7(4) . .
C3 C2 H7 124(2) . .
C1 C2 H7 119(2) . .
C7 C8 C9 118.5(4) . .
C7 C8 H3 121(3) . .
C9 C8 H3 120(3) . .
N1 C4 C3 123.8(4) . .
N1 C4 Cl2 111.1(3) . .
C3 C4 Cl2 124.9(3) . .
N3 C5 N4 128.8(4) . .
N3 C5 Cl2 120.8(3) . .
N4 C5 Cl2 110.4(3) . .
N3 C7 C8 121.3(4) . .
N3 C7 C10 115.6(4) . .
C8 C7 C10 123.0(4) . .
C2 C3 C4 117.0(4) . .
C2 C3 H6 122(2) . .
C4 C3 H6 121(2) . .
C7 C10 H5 110(3) . .
C7 C10 H4 107(3) . .
H5 C10 H4 117(4) . .
C7 C10 H8 114(3) . .
H5 C10 H8 99(4) . .
H4 C10 H8 109(4) . .
C9 C11 H2 110(6) . .
C9 C11 H1 105(5) . .
H2 C11 H1 120(8) . .

loop_
_geom_bond_atom_site_label_1
_geom_bond_atom_site_label_2
_geom_bond_distance
_geom_bond_site_symmetry_2
Cl1 C1 1.729(4) .
Cl2 C4 1.768(4) .
Cl2 C5 1.772(4) .
N2 C1 1.317(5) .
N2 N1 1.353(5) .
N4 C9 1.329(5) .
N4 C5 1.335(5) .
N3 C5 1.327(5) .
N3 C7 1.351(5) .
N1 C4 1.324(5) .
C9 C8 1.391(6) .
C9 C11 1.497(7) .
C1 C2 1.385(6) .
C2 C3 1.361(6) .
C2 H7 0.93(4) .
C8 C7 1.377(6) .
C8 H3 0.90(4) .
C4 C3 1.397(6) .
C7 C10 1.494(6) .
C3 H6 0.93(4) .
C10 H5 0.97(5) .
C10 H4 0.85(4) .
C10 H8 1.06(6) .
C11 H2 0.64(5) .
C11 H1 0.73(5) .
